data_4516295
loop_
_publ_author_name
'd&#x2019;Agostino, Simone'
'Grepioni, Fabrizia'
'Braga, Dario'
'Ventura, Barbara'

_publ_section_title
;
 Tipping the Balance with the Aid of Stoichiometry: Room Temperature
 Phosphorescence versus Fluorescence in Organic Cocrystals
;
_journal_issue 4
_journal_name_full 'Crystal Growth &amp; Design'
_journal_page_first 2039
_journal_paper_doi 10.1021/acs.cgd.5b00226
_journal_volume 15
_journal_year 2015
_chemical_formula_sum 'C10 H6 F2 I'
_chemical_formula_weight 291.05
_space_group_IT_number 14
_space_group_name_Hall '-P 2ybc'
_space_group_name_H-M_alt 'P 1 21/c 1'
_symmetry_cell_setting monoclinic
_symmetry_space_group_name_H-M 'P 1 21/c 1'
_atom_sites_solution_hydrogens geom
_atom_sites_solution_primary direct
_atom_sites_solution_secondary difmap
_audit_creation_method SHELXL-97
_cell_angle_alpha 90.00
_cell_angle_beta 101.298(14)
_cell_angle_gamma 90.00
_cell_formula_units_Z 4
_cell_length_a 13.2500(17)
_cell_length_b 5.7590(7)
_cell_length_c 12.6914(19)
_cell_measurement_reflns_used 675
_cell_measurement_temperature 295(2)
_cell_measurement_theta_max 19.0640
_cell_measurement_theta_min 3.1210
_cell_volume 949.7(2)
_computing_cell_refinement
;
CrysAlisPro, Agilent Technologies,
Version 1.171.36.28 (release 01-02-2013 CrysAlis171 .NET)
(compiled Feb  1 2013,16:14:44)
;
_computing_data_collection
;
CrysAlisPro, Agilent Technologies,
Version 1.171.36.28 (release 01-02-2013 CrysAlis171 .NET)
(compiled Feb  1 2013,16:14:44)
;
_computing_data_reduction
;
CrysAlisPro, Agilent Technologies,
Version 1.171.36.28 (release 01-02-2013 CrysAlis171 .NET)
(compiled Feb  1 2013,16:14:44)
;
_computing_structure_refinement 'SHELXL-97 (Sheldrick, 2008)'
_computing_structure_solution 'SHELXS-97 (Sheldrick, 2005)'
_diffrn_ambient_temperature 295(2)
_diffrn_detector_area_resol_mean 16.1340
_diffrn_measured_fraction_theta_full 0.999
_diffrn_measured_fraction_theta_max 0.853
_diffrn_measurement_details
;
#__ type_ start__ end____ width___ exp.time_
  1 omega  -21.00    5.00   1.0000    5.0000
omega____ theta____ kappa____ phi______ frames
    -      -17.5955  -99.0000  150.0000 26

#__ type_ start__ end____ width___ exp.time_
  2 omega  -86.00   -8.00   1.0000    5.0000
omega____ theta____ kappa____ phi______ frames
    -      -17.5955  -77.0000   30.0000 78

#__ type_ start__ end____ width___ exp.time_
  3 omega  -25.00   91.00   1.0000    5.0000
omega____ theta____ kappa____ phi______ frames
    -       18.6892   19.0000 -180.0000 116
;
_diffrn_measurement_device_type 'Xcalibur, Sapphire3'
_diffrn_measurement_method 'omega scan'
_diffrn_radiation_monochromator graphite
_diffrn_radiation_source 'Enhance (Mo) X-ray Source'
_diffrn_radiation_type MoK\a
_diffrn_radiation_wavelength 0.71073
_diffrn_reflns_av_R_equivalents 0.0888
_diffrn_reflns_av_sigmaI/netI 0.1788
_diffrn_reflns_limit_h_max 17
_diffrn_reflns_limit_h_min -12
_diffrn_reflns_limit_k_max 4
_diffrn_reflns_limit_k_min -7
_diffrn_reflns_limit_l_max 15
_diffrn_reflns_limit_l_min -13
_diffrn_reflns_number 4114
_diffrn_reflns_theta_full 25.00
_diffrn_reflns_theta_max 29.13
_diffrn_reflns_theta_min 3.14
_exptl_absorpt_coefficient_mu 3.349
_exptl_absorpt_correction_T_max 1.00000
_exptl_absorpt_correction_T_min 0.67265
_exptl_absorpt_correction_type multi-scan
_exptl_absorpt_process_details
;
CrysAlisPro, Agilent Technologies,
Version 1.171.36.28 (release 01-02-2013 CrysAlis171 .NET)
(compiled Feb  1 2013,16:14:44)
Empirical absorption correction using spherical harmonics,
 implemented in SCALE3 ABSPACK scaling algorithm.
;
_exptl_crystal_colour colorless
_exptl_crystal_density_diffrn 2.036
_exptl_crystal_density_method 'not measured'
_exptl_crystal_description prismn
_exptl_crystal_F_000 548
_exptl_crystal_size_max 0.08
_exptl_crystal_size_mid 0.05
_exptl_crystal_size_min 0.03
_refine_diff_density_max 0.722
_refine_diff_density_min -0.901
_refine_diff_density_rms 0.179
_refine_ls_extinction_coef 0.0030(6)
_refine_ls_extinction_expression Fc^*^=kFc[1+0.001xFc^2^\l^3^/sin(2\q)]^-1/4^
_refine_ls_extinction_method SHELXL
_refine_ls_goodness_of_fit_ref 1.019
_refine_ls_hydrogen_treatment constr
_refine_ls_matrix_type full
_refine_ls_number_parameters 119
_refine_ls_number_reflns 2173
_refine_ls_number_restraints 0
_refine_ls_restrained_S_all 1.019
_refine_ls_R_factor_all 0.1961
_refine_ls_R_factor_gt 0.0733
_refine_ls_shift/su_max 0.000
_refine_ls_shift/su_mean 0.000
_refine_ls_structure_factor_coef Fsqd
_refine_ls_weighting_details 'calc w=1/[\s^2^(Fo^2^)+(0.0164P)^2^+0.0000P] where P=(Fo^2^+2Fc^2^)/3'
_refine_ls_weighting_scheme calc
_refine_ls_wR_factor_gt 0.0964
_refine_ls_wR_factor_ref 0.1486
_reflns_number_gt 848
_reflns_number_total 2173
_reflns_threshold_expression >2\s(I)
_cod_data_source_file cg5b00226_si_002.cif
_cod_data_source_block 3_[(tS)(I2F4)]
_cod_depositor_comments
;
The following automatic conversions were performed:

data item '_symmetry_cell_setting' value 'Monoclinic' was changed to
'monoclinic' in accordance with the
/home/saulius/struct/COD-crude-data/automatic-downloads/DataCite-retrospective/ACS/depositions/lib/dictionaries/cif_core.dic
dictionary named 'cif_core.dic' version 2.4.2 last updated on
2011-04-26.

Automatic conversion script
Id: cif_fix_values 6909 2019-04-08 15:41:33Z antanas 
;
_cod_original_sg_symbol_H-M P21/c
_cod_database_code 4516295

loop_
_symmetry_equiv_pos_as_xyz
'x, y, z'
'-x, y+1/2, -z+1/2'
'-x, -y, -z'
'x, -y-1/2, z-1/2'

loop_
_atom_site_label
_atom_site_type_symbol
_atom_site_fract_x
_atom_site_fract_y
_atom_site_fract_z
_atom_site_U_iso_or_equiv
_atom_site_adp_type
_atom_site_occupancy
_atom_site_symmetry_multiplicity
_atom_site_calc_flag
_atom_site_refinement_flags
C1 C 0.4159(9) -0.581(2) 1.2856(12) 0.058(4) Uani 1 1 d .
H1 H 0.4579 -0.7107 1.3023 0.069 Uiso 1 1 calc R
C2 C 0.3607(12) -0.558(3) 1.1853(12) 0.075(5) Uani 1 1 d .
H2 H 0.3663 -0.6699 1.1338 0.090 Uiso 1 1 calc R
C3 C 0.2960(12) -0.372(3) 1.1579(13) 0.081(5) Uani 1 1 d .
H3 H 0.2557 -0.3613 1.0893 0.097 Uiso 1 1 calc R
C4 C 0.2917(11) -0.207(3) 1.2309(14) 0.077(5) Uani 1 1 d .
H4 H 0.2498 -0.0774 1.2127 0.092 Uiso 1 1 calc R
C5 C 0.3504(11) -0.229(3) 1.3349(13) 0.072(4) Uani 1 1 d .
H5 H 0.3472 -0.1116 1.3846 0.086 Uiso 1 1 calc R
C6 C 0.4120(11) -0.415(3) 1.3660(11) 0.067(4) Uani 1 1 d .
C7 C 0.4713(10) -0.418(3) 1.4791(14) 0.080(5) Uani 1 1 d .
H7 H 0.4656 -0.2889 1.5219 0.096 Uiso 1 1 calc R
C8 C 0.0302(9) 0.549(2) 0.9070(10) 0.049(4) Uani 1 1 d .
C9 C 0.0697(9) 0.358(2) 0.9616(10) 0.045(3) Uani 1 1 d .
C10 C 0.0414(10) 0.312(2) 1.0563(11) 0.053(4) Uani 1 1 d .
F1 F 0.0562(5) 0.6083(12) 0.8108(6) 0.068(2) Uani 1 1 d .
F2 F 0.0807(6) 0.1251(13) 1.1146(6) 0.074(2) Uani 1 1 d .
I1 I 0.17994(7) 0.15599(17) 0.90734(8) 0.0665(5) Uani 1 1 d .

loop_
_atom_site_aniso_label
_atom_site_aniso_U_11
_atom_site_aniso_U_22
_atom_site_aniso_U_33
_atom_site_aniso_U_23
_atom_site_aniso_U_13
_atom_site_aniso_U_12
C1 0.040(7) 0.075(11) 0.062(10) -0.011(8) 0.018(7) -0.002(8)
C2 0.091(12) 0.079(11) 0.055(11) -0.020(9) 0.015(9) 0.010(11)
C3 0.060(10) 0.112(16) 0.064(12) -0.001(11) -0.003(9) -0.020(11)
C4 0.062(10) 0.090(13) 0.076(13) 0.020(11) 0.007(9) -0.002(10)
C5 0.067(10) 0.070(11) 0.083(13) -0.003(9) 0.028(9) -0.002(10)
C6 0.067(10) 0.100(13) 0.032(9) 0.011(8) 0.007(7) -0.005(10)
C7 0.066(12) 0.090(15) 0.094(14) 0.010(11) 0.040(11) -0.002(10)
C8 0.046(8) 0.061(9) 0.048(9) -0.020(7) 0.024(7) -0.025(8)
C9 0.043(7) 0.040(7) 0.050(8) 0.004(7) 0.007(6) 0.000(7)
C10 0.062(9) 0.051(8) 0.045(9) 0.011(7) 0.005(7) 0.011(8)
F1 0.077(5) 0.083(6) 0.052(5) 0.009(4) 0.035(4) 0.017(5)
F2 0.086(6) 0.077(6) 0.060(5) 0.015(5) 0.020(4) 0.025(5)
I1 0.0621(7) 0.0703(7) 0.0720(8) -0.0066(6) 0.0249(5) 0.0107(6)

loop_
_atom_type_symbol
_atom_type_description
_atom_type_scat_dispersion_real
_atom_type_scat_dispersion_imag
_atom_type_scat_source
C C 0.0033 0.0016 'International Tables Vol C Tables 4.2.6.8 and 6.1.1.4'
H H 0.0000 0.0000 'International Tables Vol C Tables 4.2.6.8 and 6.1.1.4'
F F 0.0171 0.0103 'International Tables Vol C Tables 4.2.6.8 and 6.1.1.4'
I I -0.4742 1.8119 'International Tables Vol C Tables 4.2.6.8 and 6.1.1.4'

loop_
_geom_angle_atom_site_label_1
_geom_angle_atom_site_label_2
_geom_angle_atom_site_label_3
_geom_angle
_geom_angle_site_symmetry_1
_geom_angle_site_symmetry_3
C2 C1 C6 121.9(14) . .
C3 C2 C1 120.9(14) . .
C2 C3 C4 119.3(16) . .
C3 C4 C5 119.7(17) . .
C6 C5 C4 122.5(16) . .
C5 C6 C1 115.6(14) . .
C5 C6 C7 117.4(16) . .
C1 C6 C7 126.9(16) . .
C7 C7 C6 125(2) 3_648 .
C9 C8 F1 121.1(12) . .
C9 C8 C10 121.2(12) . 3_567
F1 C8 C10 117.5(13) . 3_567
C8 C9 C10 117.9(12) . .
C8 C9 I1 120.7(10) . .
C10 C9 I1 121.2(10) . .
F2 C10 C9 119.8(12) . .
F2 C10 C8 119.4(12) . 3_567
C9 C10 C8 120.8(12) . 3_567

loop_
_geom_bond_atom_site_label_1
_geom_bond_atom_site_label_2
_geom_bond_distance
_geom_bond_site_symmetry_2
C1 C2 1.344(18) .
C1 C6 1.409(17) .
C2 C3 1.374(18) .
C3 C4 1.339(18) .
C4 C5 1.401(19) .
C5 C6 1.357(19) .
C6 C7 1.50(2) .
C7 C7 1.27(3) 3_648
C8 C9 1.352(16) .
C8 F1 1.375(12) .
C8 C10 1.388(15) 3_567
C9 C10 1.353(16) .
C9 I1 2.087(12) .
C10 F2 1.351(13) .
C10 C8 1.388(15) 3_567
